data_4021199
loop_
_publ_author_name
'Shengming Ma'
'Bukuo Ni'
'Zhiqiang Liang'

_publ_section_title
;
 Highly Selective Synthesis of Bicyclic Quinolizidine
 Alkaloids and Their Analogues via Double RCM Reaction
 of N-Alkynyl-N-(1,\w)-alkadienyl Acrylamides
;
_journal_name_full 'Journal of Organic Chemistry'
_journal_page_first 6305
_journal_page_last 6309
_journal_paper_doi 10.1021/jo0493121
_journal_volume 69
_journal_year 2004
_chemical_formula_sum 'C25 H27 Cl2 I N2 O3'
_chemical_formula_weight 601.29
_space_group_IT_number 61
_symmetry_cell_setting orthorhombic
_symmetry_space_group_name_Hall '-P 2ac 2ab'
_symmetry_space_group_name_H-M 'P b c a'
_cell_angle_alpha 90.00
_cell_angle_beta 90.00
_cell_angle_gamma 90.00
_cell_formula_units_Z 8
_cell_length_a 20.9249(13)
_cell_length_b 9.3581(6)
_cell_length_c 26.1944(16)
_cell_measurement_temperature 293(2)
_cell_volume 5129.3(6)
_diffrn_ambient_temperature 293(2)
_exptl_crystal_density_diffrn 1.557
_cod_depositor_comments
;
The following automatic conversions were performed:
'_symmetry_cell_setting' value 'Orthorhombic' changed to 'orthorhombic'
according to '/home/saulius/struct/CIF-dictionaries/cif_core.dic'
dictionary named 'cif_core.dic' version 2.4.1 from 2010-06-29.

Automatic conversion script
Id: cif_fix_enum 1527 2010-12-29 10:47:43Z saulius 
;
_cod_original_formula_sum 'C25 H27  N2 O3 Cl2 I'
_cod_database_code 4021199

loop_
_symmetry_equiv_pos_as_xyz
'x, y, z'
'-x+1/2, -y, z+1/2'
'-x, y+1/2, -z+1/2'
'x+1/2, -y+1/2, -z'
'-x, -y, -z'
'x-1/2, y, -z-1/2'
'x, -y-1/2, z-1/2'
'-x-1/2, y-1/2, z'

loop_
_atom_site_label
_atom_site_type_symbol
_atom_site_fract_x
_atom_site_fract_y
_atom_site_fract_z
_atom_site_U_iso_or_equiv
_atom_site_adp_type
_atom_site_occupancy
_atom_site_symmetry_multiplicity
_atom_site_calc_flag
_atom_site_refinement_flags
_atom_site_disorder_assembly
_atom_site_disorder_group
I I 1.11881(3) 0.70351(7) 0.31294(2) 0.0862(3) Uani 1 1 d . . .
N1 N 0.9101(2) 0.3236(5) 0.41814(17) 0.0368(11) Uani 1 1 d . . .
N2 N 0.8720(2) -0.2282(5) 0.51865(19) 0.0403(12) Uani 1 1 d . . .
O1 O 0.9639(2) 0.2447(5) 0.48768(17) 0.0589(12) Uani 1 1 d . . .
O2 O 0.8329(2) 0.3775(6) 0.35923(18) 0.0709(15) Uani 1 1 d . . .
O3 O 0.8518(2) -0.4511(5) 0.48880(19) 0.0633(13) Uani 1 1 d . . .
Cl1 Cl 0.77525(17) 0.5084(7) 0.23940(14) 0.212(2) Uani 1 1 d . . .
Cl2 Cl 0.8996(2) 0.6474(4) 0.23131(14) 0.1522(13) Uani 1 1 d . . .
C2 C 0.9151(3) 0.2582(6) 0.4647(2) 0.0388(13) Uani 1 1 d . . .
C3 C 0.8487(3) 0.3253(6) 0.3986(2) 0.0423(14) Uani 1 1 d . . .
C4 C 0.8064(3) 0.2413(6) 0.4347(2) 0.0410(14) Uani 1 1 d . . .
C5 C 0.7813(3) 0.1071(6) 0.4081(3) 0.0430(14) Uani 1 1 d . . .
C6 C 0.8269(2) -0.0189(5) 0.4109(2) 0.0360(12) Uani 1 1 d . . .
C7 C 0.8548(2) -0.0445(5) 0.45598(19) 0.0292(11) Uani 1 1 d . . .
C8 C 0.8931(3) -0.1749(6) 0.4692(2) 0.0395(13) Uani 1 1 d . . .
H4 H 0.8870 -0.2478 0.4433 0.047 Uiso 1 1 calc R . .
H5 H 0.9382 -0.1511 0.4705 0.047 Uiso 1 1 calc R . .
C9 C 0.8522(3) -0.3648(6) 0.5248(2) 0.0438(14) Uani 1 1 d . . .
C10 C 0.8290(3) -0.4026(7) 0.5753(3) 0.0552(17) Uani 1 1 d . . .
H6 H 0.8249 -0.4987 0.5837 0.066 Uiso 1 1 calc R . .
C11 C 0.8140(4) -0.3089(8) 0.6083(3) 0.075(2) Uani 1 1 d . . .
H7 H 0.7967 -0.3382 0.6393 0.090 Uiso 1 1 calc R . .
C12 C 0.8236(4) -0.1523(8) 0.5986(3) 0.077(2) Uani 1 1 d . . .
H8 H 0.7851 -0.1115 0.5840 0.093 Uiso 1 1 calc R . .
H9 H 0.8325 -0.1035 0.6305 0.093 Uiso 1 1 calc R . .
C13 C 0.8782(3) -0.1338(7) 0.5626(2) 0.0527(17) Uani 1 1 d D . .
C14 C 0.8875(4) 0.0196(7) 0.5448(3) 0.0536(18) Uani 1 1 d . . .
C15 C 0.8425(3) 0.0559(6) 0.4998(2) 0.0358(12) Uani 1 1 d D . .
C1 C 0.8483(3) 0.2113(6) 0.4813(2) 0.0384(13) Uani 1 1 d . . .
C16 C 0.8353(3) -0.1031(7) 0.3630(2) 0.0458(15) Uani 1 1 d . . .
C17 C 0.8847(4) -0.0316(9) 0.3271(3) 0.073(2) Uani 1 1 d . . .
H17 H 0.8822 -0.0770 0.2939 0.088 Uiso 1 1 calc R . .
H18 H 0.8731 0.0680 0.3227 0.088 Uiso 1 1 calc R . .
C18 C 0.9517(4) -0.0390(11) 0.3453(4) 0.099(3) Uani 1 1 d . . .
H20 H 0.9552 0.0086 0.3776 0.128 Uiso 1 1 calc R . .
H19 H 0.9793 0.0069 0.3210 0.128 Uiso 1 1 calc R . .
H21 H 0.9642 -0.1372 0.3490 0.138 Uiso 1 1 calc R . .
C19 C 0.9603(2) 0.4046(6) 0.3942(2) 0.0349(12) Uani 1 1 d . . .
C20 C 0.9884(3) 0.5146(6) 0.4212(2) 0.0431(14) Uani 1 1 d . . .
H22 H 0.9768 0.5319 0.4549 0.052 Uiso 1 1 calc R . .
C21 C 1.0341(3) 0.5991(7) 0.3976(2) 0.0487(15) Uani 1 1 d . . .
H23 H 1.0532 0.6738 0.4154 0.058 Uiso 1 1 calc R . .
C22 C 1.0508(3) 0.5726(7) 0.3487(2) 0.0495(15) Uani 1 1 d . . .
C23 C 1.0231(3) 0.4633(7) 0.3215(2) 0.0576(18) Uani 1 1 d . . .
H24 H 1.0350 0.4473 0.2878 0.069 Uiso 1 1 calc R . .
C24 C 0.9782(3) 0.3781(7) 0.3440(2) 0.0551(17) Uani 1 1 d . . .
H25 H 0.9598 0.3032 0.3259 0.066 Uiso 1 1 calc R . .
C25 C 0.8444(6) 0.5845(15) 0.2672(5) 0.144(4) Uiso 1 1 d . . .
H26 H 0.8305 0.6611 0.2895 0.123 Uiso 1 1 calc R . .
H27 H 0.8637 0.5121 0.2887 0.123 Uiso 1 1 calc R . .
H1 H 0.772(4) 0.304(7) 0.440(3) 0.08(2) Uiso 1 1 d . . .
H2 H 0.773(2) 0.127(6) 0.372(2) 0.032(14) Uiso 1 1 d . . .
H3 H 0.738(3) 0.086(7) 0.419(2) 0.059(19) Uiso 1 1 d . . .
H10 H 0.9190(19) -0.160(8) 0.580(2) 0.08(2) Uiso 1 1 d D . .
H11 H 0.938(3) 0.031(6) 0.537(2) 0.051(17) Uiso 1 1 d . . .
H12 H 0.880(3) 0.079(7) 0.571(2) 0.052(19) Uiso 1 1 d . . .
H13 H 0.8006(13) 0.043(6) 0.5139(18) 0.037(15) Uiso 1 1 d D . .
H14 H 0.842(2) 0.278(6) 0.505(2) 0.028(14) Uiso 1 1 d . . .
H15 H 0.797(3) -0.101(6) 0.343(2) 0.051(17) Uiso 1 1 d . . .
H16 H 0.854(2) -0.196(5) 0.3718(18) 0.029(12) Uiso 1 1 d . . .

loop_
_atom_site_aniso_label
_atom_site_aniso_U_11
_atom_site_aniso_U_22
_atom_site_aniso_U_33
_atom_site_aniso_U_23
_atom_site_aniso_U_13
_atom_site_aniso_U_12
I 0.0852(5) 0.0830(5) 0.0903(5) 0.0064(3) 0.0377(3) -0.0300(3)
N1 0.039(3) 0.029(3) 0.042(3) 0.003(2) -0.004(2) 0.001(2)
N2 0.053(3) 0.024(3) 0.044(3) 0.006(2) -0.003(2) -0.004(2)
O1 0.052(3) 0.061(3) 0.064(3) 0.021(2) -0.018(2) -0.010(2)
O2 0.050(3) 0.094(4) 0.069(3) 0.044(3) -0.010(2) -0.008(3)
O3 0.083(3) 0.028(2) 0.078(3) -0.005(2) 0.003(3) -0.002(2)
Cl1 0.107(2) 0.407(7) 0.123(3) 0.066(4) 0.021(2) 0.060(3)
Cl2 0.186(3) 0.143(3) 0.128(3) -0.006(2) 0.014(2) -0.026(3)
C2 0.049(3) 0.019(3) 0.048(4) 0.003(2) -0.002(3) -0.002(2)
C3 0.043(3) 0.032(3) 0.052(4) 0.008(3) -0.001(3) 0.005(3)
C4 0.036(3) 0.028(3) 0.059(4) 0.007(3) 0.005(3) 0.007(3)
C5 0.034(3) 0.044(4) 0.051(4) 0.010(3) -0.011(3) 0.002(3)
C6 0.031(3) 0.029(3) 0.048(3) 0.000(2) 0.002(2) -0.007(2)
C7 0.030(3) 0.025(3) 0.033(3) 0.003(2) 0.003(2) 0.000(2)
C8 0.039(3) 0.028(3) 0.051(4) 0.002(3) 0.004(3) 0.005(2)
C9 0.038(3) 0.032(3) 0.061(4) 0.011(3) -0.001(3) 0.005(3)
C10 0.059(4) 0.038(4) 0.069(5) 0.018(3) 0.002(3) 0.002(3)
C11 0.101(6) 0.060(5) 0.065(5) 0.033(4) 0.017(4) 0.006(4)
C12 0.131(7) 0.053(5) 0.048(4) 0.008(3) 0.028(4) 0.008(5)
C13 0.074(5) 0.038(3) 0.046(4) 0.007(3) -0.010(3) -0.002(3)
C14 0.085(5) 0.032(3) 0.044(4) 0.003(3) -0.023(3) -0.006(3)
C15 0.044(3) 0.029(3) 0.034(3) 0.001(2) 0.001(2) 0.001(2)
C1 0.049(3) 0.023(3) 0.043(3) -0.001(3) 0.002(3) 0.003(2)
C16 0.051(4) 0.043(4) 0.044(4) -0.007(3) -0.001(3) -0.002(3)
C17 0.109(7) 0.064(5) 0.047(4) -0.006(4) 0.027(4) -0.006(4)
C18 0.061(5) 0.107(7) 0.127(8) 0.001(6) 0.046(5) -0.010(5)
C19 0.035(3) 0.028(3) 0.042(3) 0.001(2) 0.003(2) 0.000(2)
C20 0.048(3) 0.038(3) 0.044(3) 0.000(3) 0.001(3) -0.001(3)
C21 0.050(4) 0.041(4) 0.055(4) -0.005(3) 0.004(3) -0.007(3)
C22 0.043(3) 0.047(4) 0.058(4) 0.007(3) 0.015(3) -0.005(3)
C23 0.064(4) 0.058(4) 0.051(4) -0.005(3) 0.022(3) -0.009(3)
C24 0.060(4) 0.052(4) 0.054(4) -0.012(3) 0.010(3) -0.012(3)

loop_
_geom_bond_atom_site_label_1
_geom_bond_atom_site_label_2
_geom_bond_distance
_geom_bond_site_symmetry_2
_geom_bond_publ_flag
I C22 2.098(6) . ?
N1 C2 1.368(7) . ?
N1 C3 1.383(7) . ?
N1 C19 1.439(7) . ?
N2 C9 1.352(7) . ?
N2 C13 1.457(8) . ?
N2 C8 1.458(7) . ?
O1 C2 1.193(7) . ?
O2 C3 1.189(7) . ?
O3 C9 1.242(7) . ?
Cl1 C25 1.769(13) . ?
Cl2 C25 1.600(13) . ?
C2 C1 1.528(8) . ?
C3 C4 1.515(8) . ?
C4 C1 1.529(8) . ?
C4 C5 1.530(9) . ?
C4 H1 0.94(7) . ?
C5 C6 1.519(8) . ?
C5 H2 0.98(5) . ?
C5 H3 0.97(6) . ?
C6 C7 1.338(7) . ?
C6 C16 1.493(8) . ?
C7 C8 1.501(7) . ?
C7 C15 1.505(7) . ?
C8 H4 0.9700 . ?
C8 H5 0.9700 . ?
C9 C10 1.453(9) . ?
C10 C11 1.271(10) . ?
C10 H6 0.9300 . ?
C11 C12 1.500(10) . ?
C11 H7 0.9300 . ?
C12 C13 1.492(10) . ?
C12 H8 0.9700 . ?
C12 H9 0.9700 . ?
C13 C14 1.521(9) . ?
C13 H10 0.99(2) . ?
C14 C15 1.548(8) . ?
C14 H11 1.07(6) . ?
C14 H12 0.90(7) . ?
C15 C1 1.537(8) . ?
C15 H13 0.960(19) . ?
C1 H14 0.90(6) . ?
C16 C17 1.549(9) . ?
C16 H15 0.96(6) . ?
C16 H16 0.98(5) . ?
C17 C18 1.483(11) . ?
C17 H17 0.9700 . ?
C17 H18 0.9700 . ?
C18 H20 0.9600 . ?
C18 H19 0.9600 . ?
C18 H21 0.9600 . ?
C19 C20 1.380(7) . ?
C19 C24 1.390(8) . ?
C20 C21 1.386(8) . ?
C20 H22 0.9300 . ?
C21 C22 1.352(8) . ?
C21 H23 0.9300 . ?
C22 C23 1.374(9) . ?
C23 C24 1.366(8) . ?
C23 H24 0.9300 . ?
C24 H25 0.9300 . ?
C25 H26 0.9700 . ?
C25 H27 0.9700 . ?
